data_4126485
loop_
_publ_author_name
'Knopf, Kevin M.'
'Murphy, Brendan L.'
'MacMillan, Samantha N.'
'Baskin, Jeremy M.'
'Barr, Martin P.'
'Boros, Eszter'
'Wilson, Justin J.'

_publ_section_title
;
 In Vitro Anticancer Activity and in Vivo Biodistribution of Rhenium(I)
 Tricarbonyl Aqua Complexes
;
_journal_name_full 'Journal of the American Chemical Society'
_journal_paper_doi 10.1021/jacs.7b08640
_journal_year 2017
_chemical_formula_sum 'C18 H14 F3 N2 O7 Re S'
_chemical_formula_weight 645.57
_space_group_crystal_system triclinic
_space_group_IT_number 2
_space_group_name_Hall '-P 1'
_space_group_name_H-M_alt 'P -1'
_symmetry_space_group_name_Hall '-P 1'
_symmetry_space_group_name_H-M 'P -1'
_atom_sites_solution_hydrogens mixed
_audit_creation_method SHELXL-2014/7
_cell_angle_alpha 64.877(3)
_cell_angle_beta 88.601(2)
_cell_angle_gamma 75.881(2)
_cell_formula_units_Z 2
_cell_length_a 8.7357(5)
_cell_length_b 11.4690(7)
_cell_length_c 12.1592(7)
_cell_measurement_reflns_used 9957
_cell_measurement_temperature 223(2)
_cell_measurement_theta_max 30.45
_cell_measurement_theta_min 2.41
_cell_volume 1065.31(11)
_computing_cell_refinement 'Bruker SAINT'
_computing_data_collection 'Bruker APEX2'
_computing_data_reduction 'Bruker SAINT'
_computing_molecular_graphics 'Bruker SHELXTL'
_computing_publication_material 'Bruker SHELXTL'
_computing_structure_refinement 'SHELXL-2014/7 (Sheldrick, 2014)'
_computing_structure_solution 'SHELXS-97 (Sheldrick 2008)'
_diffrn_ambient_temperature 223(2)
_diffrn_measured_fraction_theta_full 0.999
_diffrn_measured_fraction_theta_max 0.998
_diffrn_measurement_device_type 'Bruker APEX-II CCD'
_diffrn_measurement_method '\f and \w scans'
_diffrn_radiation_type MoK\a
_diffrn_radiation_wavelength 0.71073
_diffrn_reflns_av_R_equivalents 0.0247
_diffrn_reflns_av_unetI/netI 0.0247
_diffrn_reflns_Laue_measured_fraction_full 0.999
_diffrn_reflns_Laue_measured_fraction_max 0.998
_diffrn_reflns_limit_h_max 12
_diffrn_reflns_limit_h_min -12
_diffrn_reflns_limit_k_max 16
_diffrn_reflns_limit_k_min -16
_diffrn_reflns_limit_l_max 17
_diffrn_reflns_limit_l_min -17
_diffrn_reflns_number 23532
_diffrn_reflns_point_group_measured_fraction_full 0.999
_diffrn_reflns_point_group_measured_fraction_max 0.998
_diffrn_reflns_theta_full 25.242
_diffrn_reflns_theta_max 30.034
_diffrn_reflns_theta_min 1.857
_exptl_absorpt_coefficient_mu 5.870
_exptl_absorpt_correction_T_max 0.7461
_exptl_absorpt_correction_T_min 0.6089
_exptl_absorpt_correction_type multi-scan
_exptl_absorpt_process_details 'SADABS 2014/5'
_exptl_crystal_colour yellow
_exptl_crystal_density_diffrn 2.013
_exptl_crystal_description Block
_exptl_crystal_F_000 620
_exptl_crystal_size_max 0.330
_exptl_crystal_size_mid 0.120
_exptl_crystal_size_min 0.100
_refine_diff_density_max 2.132
_refine_diff_density_min -0.568
_refine_diff_density_rms 0.096
_refine_ls_extinction_method none
_refine_ls_goodness_of_fit_ref 1.064
_refine_ls_hydrogen_treatment mixed
_refine_ls_matrix_type full
_refine_ls_number_parameters 297
_refine_ls_number_reflns 6226
_refine_ls_number_restraints 2
_refine_ls_restrained_S_all 1.064
_refine_ls_R_factor_all 0.0308
_refine_ls_R_factor_gt 0.0261
_refine_ls_shift/su_max 0.003
_refine_ls_shift/su_mean 0.000
_refine_ls_structure_factor_coef Fsqd
_refine_ls_weighting_details 'w=1/[\s^2^(Fo^2^)+(0.0329P)^2^+0.4745P] where P=(Fo^2^+2Fc^2^)/3'
_refine_ls_weighting_scheme calc
_refine_ls_wR_factor_gt 0.0622
_refine_ls_wR_factor_ref 0.0642
_reflns_Friedel_coverage 0.000
_reflns_number_gt 5533
_reflns_number_total 6226
_reflns_threshold_expression 'I > 2\s(I)'
_cod_data_source_file ja7b08640_si_002.cif
_cod_data_source_block 13
_cod_database_code 4126485
_shelx_shelxl_version_number 2014/7
_shelx_space_group_comment
; 
The symmetry employed for this shelxl refinement is uniquely defined 
by the following loop, which should always be used as a source of 
symmetry information in preference to the above space-group names. 
They are only intended as comments. 
;
_shelx_estimated_absorpt_t_min 0.248
_shelx_estimated_absorpt_t_max 0.591

loop_
_space_group_symop_operation_xyz
'x, y, z'
'-x, -y, -z'

loop_
_atom_site_label
_atom_site_type_symbol
_atom_site_fract_x
_atom_site_fract_y
_atom_site_fract_z
_atom_site_U_iso_or_equiv
_atom_site_adp_type
_atom_site_occupancy
_atom_site_site_symmetry_order
_atom_site_calc_flag
_atom_site_refinement_flags_posn
_atom_site_refinement_flags_adp
Re Re 0.18990(2) 0.69803(2) 0.83100(2) 0.03794(5) Uani 1 1 d . .
S S 0.11264(10) 0.80012(9) 0.37631(9) 0.0495(2) Uani 1 1 d . .
O1 O 0.3229(4) 0.4601(4) 1.0731(3) 0.1057(15) Uani 1 1 d . .
O2 O -0.1045(3) 0.7842(4) 0.9499(3) 0.0765(9) Uani 1 1 d . .
O3 O -0.0228(4) 0.5406(3) 0.7885(4) 0.0831(10) Uani 1 1 d . .
O4 O 0.1203(3) 0.8683(2) 0.6512(2) 0.0378(4) Uani 1 1 d D .
H100 H 0.085(4) 0.859(4) 0.594(3) 0.045 Uiso 1 1 d D U
H101 H 0.066(4) 0.939(3) 0.650(3) 0.045 Uiso 1 1 d D U
O5 O 0.0615(5) 0.7732(4) 0.4951(3) 0.0970(12) Uani 1 1 d . .
O6 O 0.2729(3) 0.7484(3) 0.3678(5) 0.0965(13) Uani 1 1 d . .
O7 O 0.0530(4) 0.9391(3) 0.2910(3) 0.0765(9) Uani 1 1 d . .
N1 N 0.3374(3) 0.8281(3) 0.8346(2) 0.0380(5) Uani 1 1 d . .
N2 N 0.3939(3) 0.6532(3) 0.7327(2) 0.0378(5) Uani 1 1 d . .
F1 F 0.0299(6) 0.7319(5) 0.2141(3) 0.1413(18) Uani 1 1 d . .
F2 F 0.0457(4) 0.5853(3) 0.3932(3) 0.0964(9) Uani 1 1 d . .
F3 F -0.1472(3) 0.7528(3) 0.3295(3) 0.0989(10) Uani 1 1 d . .
C1 C 0.2718(4) 0.5502(5) 0.9823(4) 0.0635(11) Uani 1 1 d . .
C2 C 0.0078(4) 0.7548(4) 0.9063(3) 0.0512(8) Uani 1 1 d . .
C3 C 0.0598(4) 0.5977(4) 0.8033(4) 0.0534(9) Uani 1 1 d . .
C4 C 0.3206(4) 0.9060(4) 0.8937(3) 0.0519(9) Uani 1 1 d . .
C5 C 0.4028(5) 1.0040(5) 0.8646(4) 0.0628(10) Uani 1 1 d . .
H5 H 0.3856 1.0590 0.9055 0.075 Uiso 1 1 calc R U
C6 C 0.5085(5) 1.0210(4) 0.7772(4) 0.0602(10) Uani 1 1 d . .
H6 H 0.5623 1.0881 0.7569 0.072 Uiso 1 1 calc R U
C7 C 0.5350(4) 0.9364(4) 0.7184(3) 0.0469(8) Uani 1 1 d . .
C8 C 0.6498(4) 0.9426(5) 0.6309(4) 0.0584(10) Uani 1 1 d . .
H8 H 0.7041 1.0098 0.6063 0.070 Uiso 1 1 calc R U
C9 C 0.6801(4) 0.8544(4) 0.5844(4) 0.0584(10) Uani 1 1 d . .
H9 H 0.7564 0.8595 0.5278 0.070 Uiso 1 1 calc R U
C10 C 0.5988(3) 0.7523(4) 0.6187(3) 0.0463(7) Uani 1 1 d . .
C11 C 0.6373(4) 0.6506(5) 0.5788(4) 0.0614(10) Uani 1 1 d . .
H11 H 0.7156 0.6502 0.5245 0.074 Uiso 1 1 calc R U
C12 C 0.5596(5) 0.5536(4) 0.6200(4) 0.0645(11) Uani 1 1 d . .
H12 H 0.5884 0.4832 0.5969 0.077 Uiso 1 1 calc R U
C13 C 0.4374(4) 0.5553(4) 0.6961(4) 0.0532(9) Uani 1 1 d . .
C14 C 0.4780(3) 0.7476(3) 0.6972(3) 0.0347(6) Uani 1 1 d . .
C15 C 0.4473(3) 0.8405(3) 0.7501(3) 0.0350(6) Uani 1 1 d . .
C16 C 0.2107(6) 0.8870(6) 0.9925(4) 0.0802(15) Uani 1 1 d . .
H16A H 0.1022 0.9287 0.9564 0.120 Uiso 1 1 calc R U
H16B H 0.2354 0.9276 1.0431 0.120 Uiso 1 1 calc R U
H16C H 0.2232 0.7925 1.0420 0.120 Uiso 1 1 calc R U
C17 C 0.3568(6) 0.4452(5) 0.7375(6) 0.0885(17) Uani 1 1 d . .
H17A H 0.3378 0.4190 0.8226 0.133 Uiso 1 1 calc R U
H17B H 0.4236 0.3696 0.7280 0.133 Uiso 1 1 calc R U
H17C H 0.2566 0.4755 0.6887 0.133 Uiso 1 1 calc R U
C18 C 0.0046(5) 0.7156(4) 0.3226(4) 0.0584(9) Uani 1 1 d . .

loop_
_atom_site_aniso_label
_atom_site_aniso_U_11
_atom_site_aniso_U_22
_atom_site_aniso_U_33
_atom_site_aniso_U_23
_atom_site_aniso_U_13
_atom_site_aniso_U_12
Re 0.03105(6) 0.03977(8) 0.03363(7) -0.00812(5) 0.00154(4) -0.00720(5)
S 0.0456(4) 0.0521(5) 0.0678(6) -0.0416(5) 0.0100(4) -0.0133(4)
O1 0.0674(19) 0.108(3) 0.063(2) 0.030(2) -0.0089(16) -0.0102(19)
O2 0.0469(14) 0.112(3) 0.072(2) -0.0430(19) 0.0249(13) -0.0189(15)
O3 0.0623(17) 0.076(2) 0.121(3) -0.042(2) 0.0043(18) -0.0349(16)
O4 0.0401(10) 0.0351(11) 0.0341(11) -0.0148(9) -0.0030(8) -0.0023(9)
O5 0.123(3) 0.136(3) 0.066(2) -0.068(2) 0.016(2) -0.048(3)
O6 0.0447(15) 0.071(2) 0.193(4) -0.075(3) 0.023(2) -0.0157(14)
O7 0.085(2) 0.0439(16) 0.102(3) -0.0341(17) 0.0078(18) -0.0127(15)
N1 0.0309(10) 0.0519(16) 0.0313(12) -0.0202(12) -0.0016(9) -0.0061(10)
N2 0.0318(10) 0.0343(13) 0.0428(14) -0.0160(11) -0.0018(10) -0.0011(9)
F1 0.256(5) 0.180(4) 0.083(2) -0.096(3) 0.078(3) -0.154(4)
F2 0.124(2) 0.0580(16) 0.114(2) -0.0304(16) 0.0170(19) -0.0495(16)
F3 0.0618(15) 0.113(2) 0.130(3) -0.052(2) -0.0055(16) -0.0342(16)
C1 0.0404(16) 0.071(3) 0.051(2) 0.000(2) 0.0014(15) -0.0148(17)
C2 0.0404(15) 0.069(2) 0.0389(18) -0.0184(17) 0.0038(13) -0.0130(15)
C3 0.0436(16) 0.0415(19) 0.066(2) -0.0128(17) 0.0046(15) -0.0132(14)
C4 0.0440(16) 0.072(3) 0.048(2) -0.0372(19) -0.0012(14) -0.0068(16)
C5 0.061(2) 0.076(3) 0.072(3) -0.053(2) -0.0016(19) -0.016(2)
C6 0.0546(19) 0.064(2) 0.076(3) -0.040(2) -0.0023(18) -0.0215(18)
C7 0.0371(14) 0.051(2) 0.054(2) -0.0228(16) -0.0001(13) -0.0143(13)
C8 0.0461(17) 0.069(3) 0.063(2) -0.022(2) 0.0134(16) -0.0308(18)
C9 0.0403(16) 0.079(3) 0.058(2) -0.029(2) 0.0178(15) -0.0213(17)
C10 0.0321(13) 0.056(2) 0.0448(18) -0.0215(16) 0.0073(12) -0.0024(13)
C11 0.0453(17) 0.076(3) 0.064(2) -0.040(2) 0.0128(16) 0.0009(18)
C12 0.054(2) 0.062(3) 0.084(3) -0.050(2) 0.0009(19) 0.0084(18)
C13 0.0446(16) 0.0401(18) 0.072(3) -0.0279(18) -0.0034(16) 0.0014(14)
C14 0.0273(11) 0.0378(15) 0.0331(14) -0.0127(12) -0.0009(10) -0.0029(10)
C15 0.0279(11) 0.0412(16) 0.0322(14) -0.0145(12) -0.0025(10) -0.0044(10)
C16 0.074(3) 0.133(5) 0.069(3) -0.075(3) 0.022(2) -0.030(3)
C17 0.083(3) 0.053(3) 0.149(5) -0.061(3) 0.022(3) -0.020(2)
C18 0.073(2) 0.066(3) 0.052(2) -0.031(2) 0.0200(18) -0.037(2)

loop_
_atom_type_symbol
_atom_type_description
_atom_type_scat_dispersion_real
_atom_type_scat_dispersion_imag
_atom_type_scat_source
C C 0.0033 0.0016 'International Tables Vol C Tables 4.2.6.8 and 6.1.1.4'
H H 0.0000 0.0000 'International Tables Vol C Tables 4.2.6.8 and 6.1.1.4'
N N 0.0061 0.0033 'International Tables Vol C Tables 4.2.6.8 and 6.1.1.4'
O O 0.0106 0.0060 'International Tables Vol C Tables 4.2.6.8 and 6.1.1.4'
F F 0.0171 0.0103 'International Tables Vol C Tables 4.2.6.8 and 6.1.1.4'
S S 0.1246 0.1234 'International Tables Vol C Tables 4.2.6.8 and 6.1.1.4'
Re Re -1.0185 7.2310 'International Tables Vol C Tables 4.2.6.8 and 6.1.1.4'

loop_
_geom_angle_atom_site_label_1
_geom_angle_atom_site_label_2
_geom_angle_atom_site_label_3
_geom_angle
C1 Re C3 88.81(18)
C1 Re C2 89.88(17)
C3 Re C2 82.84(17)
C1 Re N2 94.94(15)
C3 Re N2 99.67(14)
C2 Re N2 174.59(13)
C1 Re O4 174.13(12)
C3 Re O4 94.55(13)
C2 Re O4 95.30(13)
N2 Re O4 79.77(9)
C1 Re N1 98.36(15)
C3 Re N1 171.95(13)
C2 Re N1 100.72(13)
N2 Re N1 76.18(9)
O4 Re N1 77.99(9)
O6 S O5 117.8(3)
O6 S O7 112.9(2)
O5 S O7 112.2(2)
O6 S C18 105.7(2)
O5 S C18 103.0(2)
O7 S C18 103.3(2)
Re O4 H100 120(3)
Re O4 H101 116(3)
H100 O4 H101 108(4)
C4 N1 C15 118.1(3)
C4 N1 Re 129.6(2)
C15 N1 Re 111.62(19)
C13 N2 C14 117.7(3)
C13 N2 Re 129.6(2)
C14 N2 Re 112.45(19)
O1 C1 Re 179.1(5)
O2 C2 Re 176.3(4)
O3 C3 Re 177.2(4)
N1 C4 C5 121.6(3)
N1 C4 C16 119.0(4)
C5 C4 C16 119.4(4)
C6 C5 C4 120.8(4)
C6 C5 H5 119.6
C4 C5 H5 119.6
C5 C6 C7 118.9(4)
C5 C6 H6 120.5
C7 C6 H6 120.5
C6 C7 C15 117.8(3)
C6 C7 C8 122.5(3)
C15 C7 C8 119.7(3)
C9 C8 C7 120.7(3)
C9 C8 H8 119.7
C7 C8 H8 119.7
C8 C9 C10 121.1(3)
C8 C9 H9 119.5
C10 C9 H9 119.5
C14 C10 C11 117.1(3)
C14 C10 C9 120.4(3)
C11 C10 C9 122.5(3)
C12 C11 C10 118.9(3)
C12 C11 H11 120.5
C10 C11 H11 120.5
C11 C12 C13 121.7(4)
C11 C12 H12 119.2
C13 C12 H12 119.2
N2 C13 C12 121.1(4)
N2 C13 C17 120.3(4)
C12 C13 C17 118.6(4)
N2 C14 C10 123.4(3)
N2 C14 C15 117.8(3)
C10 C14 C15 118.7(3)
N1 C15 C7 122.6(3)
N1 C15 C14 118.2(3)
C7 C15 C14 119.2(3)
C4 C16 H16A 109.5
C4 C16 H16B 109.5
H16A C16 H16B 109.5
C4 C16 H16C 109.5
H16A C16 H16C 109.5
H16B C16 H16C 109.5
C13 C17 H17A 109.5
C13 C17 H17B 109.5
H17A C17 H17B 109.5
C13 C17 H17C 109.5
H17A C17 H17C 109.5
H17B C17 H17C 109.5
F1 C18 F3 109.4(4)
F1 C18 F2 107.2(4)
F3 C18 F2 105.0(3)
F1 C18 S 112.8(3)
F3 C18 S 111.5(3)
F2 C18 S 110.6(3)

loop_
_geom_bond_atom_site_label_1
_geom_bond_atom_site_label_2
_geom_bond_distance
Re C1 1.896(4)
Re C3 1.928(4)
Re C2 1.929(4)
Re N2 2.200(3)
Re O4 2.196(2)
Re N1 2.210(3)
S O6 1.401(3)
S O5 1.428(3)
S O7 1.451(3)
S C18 1.809(4)
O1 C1 1.147(5)
O2 C2 1.150(4)
O3 C3 1.148(5)
O4 H100 0.818(18)
O4 H101 0.825(18)
N1 C4 1.346(4)
N1 C15 1.375(4)
N2 C13 1.345(4)
N2 C14 1.370(4)
F1 C18 1.273(5)
F2 C18 1.328(5)
F3 C18 1.303(5)
C4 C5 1.395(6)
C4 C16 1.495(6)
C5 C6 1.374(6)
C5 H5 0.9400
C6 C7 1.406(5)
C6 H6 0.9400
C7 C15 1.408(4)
C7 C8 1.435(5)
C8 C9 1.326(6)
C8 H8 0.9400
C9 C10 1.424(5)
C9 H9 0.9400
C10 C14 1.401(4)
C10 C11 1.411(5)
C11 C12 1.352(6)
C11 H11 0.9400
C12 C13 1.397(6)
C12 H12 0.9400
C13 C17 1.490(6)
C14 C15 1.433(4)
C16 H16A 0.9700
C16 H16B 0.9700
C16 H16C 0.9700
C17 H17A 0.9700
C17 H17B 0.9700
C17 H17C 0.9700
